data_1551902
loop_
_publ_author_name
'David C. Powers'
'Tobias Ritter'

_publ_section_title
;
 Bimetallic Pd(III) complexes in palladium-catalysed carbon-heteroatom
 bond formation
;
_journal_name_full 'Nature Chemistry'
_journal_page_first 302
_journal_page_last 309
_journal_paper_doi 10.1038/nchem.246
_journal_volume 1
_journal_year 2009
_chemical_compound_source 'chemical synthesis'
_chemical_formula_iupac
;
[Pd (C2 H3 O2)2 (C13 H8 N)]2 . 2(C H2 Cl2)
;
_chemical_formula_moiety
;
((Pd 3+) (C2 H3 O2 1-)2 (C13 H8 N 1-))2, 2(C H2 Cl2)
;
_chemical_formula_structural
;
(Pd (C2 H3 O2)2 (C13 H8 N))2 2C H2 Cl2)
;
_chemical_formula_sum 'C36 H32 Cl4 N2 O8 Pd2'
_chemical_formula_weight 975.24
_chemical_name_common DCP-IV-15
_chemical_name_systematic
; 
Bis(acetato)bis(\m~2~-acetato)-bis(10-benzo[<i>h</i>]quinolato)-
dipalladium(III) bis(dichloromethane) solvate
;
_space_group_IT_number 61
_space_group_name_Hall '-P 2ac 2ab'
_space_group_name_H-M_alt 'P b c a'
_symmetry_cell_setting orthorhombic
_symmetry_Int_Tables_number 61
_symmetry_space_group_name_Hall '-P 2ac 2ab'
_symmetry_space_group_name_H-M 'P b c a'
_atom_sites_solution_hydrogens geom
_atom_sites_solution_primary direct
_atom_sites_solution_secondary difmap
_cell_angle_alpha 90.00
_cell_angle_beta 90.00
_cell_angle_gamma 90.00
_cell_formula_units_Z 8
_cell_length_a 16.3668(4)
_cell_length_b 17.4864(4)
_cell_length_c 26.0050(6)
_cell_measurement_reflns_used 3200
_cell_measurement_temperature 193(2)
_cell_measurement_theta_max 22.35
_cell_measurement_theta_min 2.31
_cell_volume 7442.5(3)
_computing_cell_refinement 'SAINT V7.34A (Bruker AXS, 2006b)'
_computing_data_collection 'APEX2 v2.1-0 (Bruker AXS, 2006a)'
_computing_data_reduction
;
SAINT V7.34A (Bruker AXS, 2006b), SADABS (Bruker AXS, 2004)              
;
_computing_molecular_graphics 'SHELXTL v6.12 (Bruker AXS, 2001)'
_computing_publication_material 'SHELXTL v6.12 (Bruker AXS, 2001)'
_computing_structure_refinement 'SHELXTL v6.12 (Bruker AXS, 2001)'
_computing_structure_solution 'SHELXTL v6.12 (Bruker AXS, 2001)'
_diffrn_ambient_temperature 193(2)
_diffrn_detector_area_resol_mean 840
_diffrn_measured_fraction_theta_full 1.000
_diffrn_measured_fraction_theta_max 1.000
_diffrn_measurement_device_type 'Bruker APEX II CCD'
_diffrn_measurement_method '\w scans, 694 0.5\% rotations'
_diffrn_radiation_monochromator graphite
_diffrn_radiation_source 'fine-focus sealed tube'
_diffrn_radiation_type MoK\a
_diffrn_radiation_wavelength 0.71073
_diffrn_reflns_av_R_equivalents 0.1022
_diffrn_reflns_av_sigmaI/netI 0.0713
_diffrn_reflns_limit_h_max 17
_diffrn_reflns_limit_h_min -19
_diffrn_reflns_limit_k_max 20
_diffrn_reflns_limit_k_min -20
_diffrn_reflns_limit_l_max 30
_diffrn_reflns_limit_l_min -23
_diffrn_reflns_number 36560
_diffrn_reflns_theta_full 25.00
_diffrn_reflns_theta_max 25.00
_diffrn_reflns_theta_min 1.88
_diffrn_standards_decay_% 0
_diffrn_standards_number 0
_exptl_absorpt_coefficient_mu 1.308
_exptl_absorpt_correction_T_max 0.9870
_exptl_absorpt_correction_T_min 0.8536
_exptl_absorpt_correction_type numerical
_exptl_absorpt_process_details 'SADABS (Bruker AXS, 2004)'
_exptl_crystal_colour 'dark red'
_exptl_crystal_density_diffrn 1.741
_exptl_crystal_density_method 'not measured'
_exptl_crystal_description plate
_exptl_crystal_F_000 3888
_exptl_crystal_size_max 0.125
_exptl_crystal_size_mid 0.125
_exptl_crystal_size_min 0.010
_refine_diff_density_max 0.630
_refine_diff_density_min -0.504
_refine_diff_density_rms 0.111
_refine_ls_extinction_method none
_refine_ls_goodness_of_fit_ref 1.005
_refine_ls_hydrogen_treatment constr
_refine_ls_matrix_type full
_refine_ls_number_parameters 582
_refine_ls_number_reflns 6548
_refine_ls_number_restraints 444
_refine_ls_restrained_S_all 0.979
_refine_ls_R_factor_all 0.0866
_refine_ls_R_factor_gt 0.0428
_refine_ls_shift/su_max 0.002
_refine_ls_shift/su_mean 0.000
_refine_ls_structure_factor_coef Fsqd
_refine_ls_weighting_details 'w=1/[\s^2^(Fo^2^)+(0.0386P)^2^+6.2541P] where P=(Fo^2^+2Fc^2^)/3'
_refine_ls_weighting_scheme calc
_refine_ls_wR_factor_gt 0.0819
_refine_ls_wR_factor_ref 0.0969
_reflns_number_gt 4318
_reflns_number_total 6548
_reflns_threshold_expression I>2\s(I)
_cod_data_source_file nchem.246-s5.cif
_cod_data_source_block tr046
_cod_depositor_comments
;
The following automatic conversions were performed:

data item '_symmetry_cell_setting' value 'Orthorhombic' was changed
to 'orthorhombic' in accordance with the built-in table derived from
the CIF Core dictionary named 'cif_core.dic' version 2.4.5 last
updated on 2014-11-21.

Automatic conversion script
Id: cif_fix_values 6909 2019-04-08 15:41:33Z antanas 
;
_cod_database_code 1551902

loop_
_symmetry_equiv_pos_as_xyz
'x, y, z'
'x+1/2, -y+1/2, -z'
'-x, y+1/2, -z+1/2'
'-x+1/2, -y, z+1/2'
'-x, -y, -z'
'-x-1/2, y-1/2, z'
'x, -y-1/2, z-1/2'
'x-1/2, y, -z-1/2'

loop_
_atom_site_label
_atom_site_type_symbol
_atom_site_fract_x
_atom_site_fract_y
_atom_site_fract_z
_atom_site_U_iso_or_equiv
_atom_site_adp_type
_atom_site_occupancy
_atom_site_symmetry_multiplicity
_atom_site_calc_flag
_atom_site_refinement_flags
_atom_site_disorder_assembly
_atom_site_disorder_group
Pd Pd 0.77382(2) 0.01123(2) 0.634193(15) 0.02457(12) Uani 1 1 d . . .
Pd' Pd 0.90237(2) 0.09378(2) 0.622981(15) 0.02437(12) Uani 1 1 d . A .
N1 N 0.7539(3) 0.0365(3) 0.70823(17) 0.0272(13) Uani 0.78(3) 1 d P A 1
C1 C 0.7539(3) 0.0365(3) 0.70823(17) 0.0272(13) Uani 0.22(3) 1 d P A 2
C2 C 0.7126(3) 0.0958(3) 0.7280(2) 0.0331(14) Uani 1 1 d . . .
H2 H 0.6891 0.1325 0.7055 0.040 Uiso 1 1 calc R A 1
C3 C 0.7037(3) 0.1043(4) 0.7809(2) 0.0392(15) Uani 1 1 d . A .
H3 H 0.6738 0.1465 0.7942 0.047 Uiso 1 1 calc R . .
C4 C 0.7375(4) 0.0528(4) 0.8134(2) 0.0482(18) Uani 1 1 d . . .
H4 H 0.7317 0.0593 0.8495 0.058 Uiso 1 1 calc R A .
C5 C 0.7805(3) -0.0097(4) 0.7944(2) 0.0351(14) Uani 1 1 d . A .
C6 C 0.8181(4) -0.0696(4) 0.8244(2) 0.0484(18) Uani 1 1 d . . .
H6 H 0.8155 -0.0669 0.8609 0.058 Uiso 1 1 calc R A .
C7 C 0.8567(4) -0.1293(4) 0.8024(3) 0.0465(17) Uani 1 1 d . A .
H7 H 0.8804 -0.1676 0.8236 0.056 Uiso 1 1 calc R . .
C8 C 0.8627(3) -0.1361(3) 0.7478(2) 0.0345(15) Uani 1 1 d . . .
C9 C 0.8990(3) -0.1983(3) 0.7220(3) 0.0419(16) Uani 1 1 d . A .
H9 H 0.9238 -0.2385 0.7409 0.050 Uiso 1 1 calc R . .
C10 C 0.8980(4) -0.2002(4) 0.6699(3) 0.0454(16) Uani 1 1 d . . .
H10 H 0.9213 -0.2431 0.6530 0.055 Uiso 1 1 calc R A .
C11 C 0.8639(3) -0.1412(3) 0.6397(2) 0.0376(15) Uani 1 1 d . A .
H11 H 0.8649 -0.1437 0.6032 0.045 Uiso 1 1 calc R B 1
C12 C 0.8297(3) -0.0805(3) 0.6643(2) 0.0269(14) Uani 0.78(3) 1 d P A 1
N12 N 0.8297(3) -0.0805(3) 0.6643(2) 0.0269(14) Uani 0.22(3) 1 d P A 2
C13 C 0.8282(3) -0.0786(3) 0.7173(2) 0.0293(13) Uani 1 1 d . A .
C14 C 0.7875(3) -0.0159(3) 0.7410(2) 0.0299(13) Uani 1 1 d . . .
N1' N 0.9724(3) 0.0363(2) 0.67329(18) 0.0262(12) Uani 0.78(3) 1 d P A 1
C1' C 0.9724(3) 0.0363(2) 0.67329(18) 0.0262(12) Uani 0.22(3) 1 d P A 2
C2' C 1.0193(3) -0.0253(3) 0.6631(2) 0.0324(14) Uani 1 1 d . . .
H2' H 1.0223 -0.0455 0.6292 0.039 Uiso 1 1 calc R A 1
C3' C 1.0635(3) -0.0587(3) 0.7031(2) 0.0378(15) Uani 1 1 d . A .
H3' H 1.0975 -0.1014 0.6959 0.045 Uiso 1 1 calc R . .
C4' C 1.0591(3) -0.0316(3) 0.7524(2) 0.0366(15) Uani 1 1 d . . .
H4' H 1.0879 -0.0566 0.7793 0.044 Uiso 1 1 calc R A .
C5' C 1.0116(3) 0.0334(3) 0.7629(2) 0.0300(14) Uani 1 1 d . A .
C6' C 1.0029(4) 0.0687(4) 0.8119(2) 0.0374(15) Uani 1 1 d . . .
H6' H 1.0293 0.0468 0.8409 0.045 Uiso 1 1 calc R A .
C7' C 0.9578(3) 0.1326(4) 0.8179(2) 0.0373(15) Uani 1 1 d . A .
H7' H 0.9547 0.1555 0.8510 0.045 Uiso 1 1 calc R . .
C8' C 0.9145(3) 0.1669(3) 0.7762(2) 0.0315(14) Uani 1 1 d . . .
C9' C 0.8674(4) 0.2348(3) 0.7781(2) 0.0390(16) Uani 1 1 d . A .
H9' H 0.8598 0.2605 0.8099 0.047 Uiso 1 1 calc R . .
C10' C 0.8331(4) 0.2633(3) 0.7343(3) 0.0392(15) Uani 1 1 d . . .
H10' H 0.8034 0.3100 0.7362 0.047 Uiso 1 1 calc R A .
C11' C 0.8398(3) 0.2269(3) 0.6869(2) 0.0332(14) Uani 1 1 d . A .
H11' H 0.8151 0.2483 0.6571 0.040 Uiso 1 1 calc R C 1
C12' C 0.8824(3) 0.1598(3) 0.68394(19) 0.0253(13) Uani 0.78(3) 1 d P A 1
N12' N 0.8824(3) 0.1598(3) 0.68394(19) 0.0253(13) Uani 0.22(3) 1 d P A 2
C13' C 0.9206(3) 0.1320(3) 0.7278(2) 0.0258(13) Uani 1 1 d . A .
C14' C 0.9688(3) 0.0651(3) 0.7219(2) 0.0241(12) Uani 1 1 d . . .
O1 O 0.6581(2) -0.0431(2) 0.63621(16) 0.0409(10) Uani 1 1 d . A .
O2 O 0.6914(3) -0.1459(3) 0.5899(2) 0.0650(14) Uani 1 1 d . A .
C15 C 0.6426(3) -0.1063(3) 0.6129(2) 0.0344(14) Uani 1 1 d . . .
C16 C 0.5537(3) -0.1308(4) 0.6156(3) 0.0489(17) Uani 1 1 d . A .
H16A H 0.5425 -0.1679 0.5882 0.073 Uiso 1 1 calc R . .
H16B H 0.5185 -0.0859 0.6111 0.073 Uiso 1 1 calc R . .
H16C H 0.5428 -0.1543 0.6491 0.073 Uiso 1 1 calc R . .
O3 O 0.7123(2) 0.1089(2) 0.60674(14) 0.0348(10) Uani 1 1 d . A .
O4 O 0.8289(2) 0.1571(2) 0.57579(14) 0.0317(9) Uani 1 1 d . . .
C17 C 0.7514(4) 0.1547(3) 0.5790(2) 0.0321(13) Uani 1 1 d . A .
C18 C 0.7059(4) 0.2097(4) 0.5457(2) 0.0490(18) Uani 1 1 d . . .
H18A H 0.6471 0.2042 0.5517 0.074 Uiso 1 1 calc R A .
H18B H 0.7181 0.1991 0.5095 0.074 Uiso 1 1 calc R . .
H18C H 0.7228 0.2621 0.5541 0.074 Uiso 1 1 calc R . .
O5 O 0.7967(2) -0.0187(2) 0.55965(14) 0.0340(9) Uani 1 1 d . A .
O6 O 0.9270(2) 0.0186(2) 0.56103(14) 0.0335(9) Uani 1 1 d . . .
C19 C 0.8673(3) -0.0131(3) 0.5398(2) 0.0303(13) Uani 1 1 d . A .
C20 C 0.8785(4) -0.0473(4) 0.4878(3) 0.061(2) Uani 1 1 d . . .
H20A H 0.9289 -0.0274 0.4724 0.092 Uiso 1 1 calc R A .
H20B H 0.8319 -0.0340 0.4660 0.092 Uiso 1 1 calc R . .
H20C H 0.8824 -0.1031 0.4909 0.092 Uiso 1 1 calc R . .
O7 O 0.9990(2) 0.1582(2) 0.59152(15) 0.0406(10) Uani 1 1 d . . .
O8 O 1.0600(3) 0.1993(2) 0.66331(17) 0.0495(12) Uani 1 1 d . . .
C21 C 1.0563(3) 0.1940(3) 0.6166(2) 0.0310(13) Uani 1 1 d . A .
C22 C 1.1177(4) 0.2328(4) 0.5831(3) 0.0518(18) Uani 1 1 d . . .
H22A H 1.1092 0.2883 0.5844 0.078 Uiso 1 1 calc R A .
H22B H 1.1114 0.2149 0.5476 0.078 Uiso 1 1 calc R . .
H22C H 1.1729 0.2208 0.5953 0.078 Uiso 1 1 calc R . .
C1S C 0.6326(11) -0.0463(5) 0.4902(3) 0.087(3) Uani 0.76 1 d PDU D 1
H1SA H 0.5817 -0.0689 0.5042 0.104 Uiso 0.76 1 calc PR D 1
H1SB H 0.6736 -0.0457 0.5182 0.104 Uiso 0.76 1 calc PR D 1
Cl1 Cl 0.6127(4) 0.0482(3) 0.4711(2) 0.1491(18) Uani 0.76 1 d PDU D 1
Cl2 Cl 0.6688(2) -0.1049(3) 0.43980(16) 0.1327(17) Uani 0.76 1 d PDU D 1
C1S' C 0.633(9) -0.039(5) 0.5012(18) 0.132(9) Uani 0.13 1 d PDU E 2
H1SC H 0.6921 -0.0321 0.5089 0.158 Uiso 0.13 1 calc PR E 2
H1SD H 0.6128 -0.0813 0.5230 0.158 Uiso 0.13 1 calc PR E 2
Cl1' Cl 0.5804(18) 0.0455(19) 0.5170(12) 0.165(8) Uani 0.13 1 d PDU E 2
Cl2' Cl 0.622(2) -0.064(2) 0.4360(12) 0.162(9) Uani 0.13 1 d PDU E 2
C1S" C 0.584(3) 0.010(3) 0.445(4) 0.129(9) Uani 0.11 1 d PDU F 3
H1SE H 0.5423 0.0467 0.4575 0.155 Uiso 0.11 1 calc PR F 3
H1SF H 0.5819 0.0093 0.4072 0.155 Uiso 0.11 1 calc PR F 3
Cl1" Cl 0.6813(19) 0.0426(18) 0.4646(11) 0.133(8) Uani 0.11 1 d PDU F 3
Cl2" Cl 0.561(2) -0.082(2) 0.4687(14) 0.174(9) Uani 0.11 1 d PDU F 3
C2S C 0.5757(16) -0.3300(17) 0.4706(10) 0.109(7) Uani 0.35 1 d PDU G 1
H2SA H 0.5449 -0.3786 0.4729 0.131 Uiso 0.35 1 calc PR G 1
H2SB H 0.6002 -0.3196 0.5047 0.131 Uiso 0.35 1 calc PR G 1
Cl3 Cl 0.6542(11) -0.3398(18) 0.4247(9) 0.107(5) Uani 0.35 1 d PDU G 1
Cl4 Cl 0.5078(12) -0.2556(13) 0.4548(8) 0.101(7) Uani 0.35 1 d PDU G 1
C2S' C 0.593(3) -0.283(3) 0.4813(13) 0.111(8) Uani 0.29 1 d PDU H 2
H2SC H 0.5745 -0.3185 0.5085 0.133 Uiso 0.29 1 calc PR H 2
H2SD H 0.6380 -0.2516 0.4953 0.133 Uiso 0.29 1 calc PR H 2
Cl3' Cl 0.6279(12) -0.3353(19) 0.4279(14) 0.123(6) Uani 0.29 1 d PDU H 2
Cl4' Cl 0.5109(16) -0.2218(13) 0.4649(11) 0.112(6) Uani 0.29 1 d PDU H 2
C2S" C 0.5945(19) -0.307(3) 0.4756(8) 0.101(7) Uani 0.36 1 d PDU I 3
H2SE H 0.5762 -0.3397 0.5043 0.121 Uiso 0.36 1 calc PR I 3
H2SF H 0.6188 -0.2597 0.4904 0.121 Uiso 0.36 1 calc PR I 3
Cl3" Cl 0.6688(12) -0.3555(17) 0.4389(7) 0.133(6) Uani 0.36 1 d PDU I 3
Cl4" Cl 0.5102(11) -0.2823(11) 0.4369(5) 0.115(5) Uani 0.36 1 d PDU I 3

loop_
_atom_site_aniso_label
_atom_site_aniso_U_11
_atom_site_aniso_U_22
_atom_site_aniso_U_33
_atom_site_aniso_U_23
_atom_site_aniso_U_13
_atom_site_aniso_U_12
Pd 0.0200(2) 0.0252(2) 0.0285(2) -0.00018(19) 0.00069(19) 0.00098(18)
Pd' 0.0209(2) 0.0241(2) 0.0281(2) 0.00062(19) -0.00063(19) -0.00089(18)
N1 0.021(3) 0.027(3) 0.033(3) 0.000(2) -0.001(2) -0.003(2)
C1 0.021(3) 0.027(3) 0.033(3) 0.000(2) -0.001(2) -0.003(2)
C2 0.023(3) 0.033(3) 0.043(4) 0.003(3) 0.003(3) -0.004(3)
C3 0.034(3) 0.043(4) 0.040(4) -0.006(3) 0.010(3) -0.005(3)
C4 0.046(4) 0.063(5) 0.035(4) -0.015(4) 0.007(3) -0.017(4)
C5 0.031(3) 0.044(4) 0.031(3) 0.000(3) -0.001(3) -0.012(3)
C6 0.047(4) 0.062(5) 0.037(4) 0.017(4) -0.009(3) -0.019(4)
C7 0.040(4) 0.049(4) 0.050(4) 0.020(4) -0.014(3) -0.004(3)
C8 0.023(3) 0.027(3) 0.054(4) 0.007(3) -0.008(3) -0.008(3)
C9 0.032(3) 0.028(3) 0.065(5) 0.009(3) -0.013(3) 0.004(3)
C10 0.038(4) 0.035(4) 0.063(5) -0.002(3) -0.004(4) 0.006(3)
C11 0.029(3) 0.032(3) 0.052(4) -0.001(3) 0.000(3) 0.000(3)
C12 0.019(3) 0.022(3) 0.040(3) 0.008(3) -0.001(2) 0.000(2)
N12 0.019(3) 0.022(3) 0.040(3) 0.008(3) -0.001(2) 0.000(2)
C13 0.016(3) 0.030(3) 0.042(4) 0.005(3) -0.005(2) -0.006(2)
C14 0.019(3) 0.031(3) 0.039(3) 0.002(3) -0.002(2) -0.007(3)
N1' 0.021(3) 0.022(3) 0.036(3) 0.001(2) -0.001(2) -0.003(2)
C1' 0.021(3) 0.022(3) 0.036(3) 0.001(2) -0.001(2) -0.003(2)
C2' 0.022(3) 0.032(3) 0.044(4) -0.001(3) -0.003(3) 0.002(3)
C3' 0.024(3) 0.026(3) 0.063(5) -0.002(3) -0.006(3) 0.002(3)
C4' 0.027(3) 0.035(4) 0.047(4) 0.012(3) -0.014(3) -0.007(3)
C5' 0.021(3) 0.029(3) 0.041(4) 0.000(3) -0.006(3) -0.006(3)
C6' 0.036(3) 0.043(4) 0.034(4) 0.004(3) -0.011(3) -0.011(3)
C7' 0.041(4) 0.049(4) 0.023(3) -0.002(3) 0.001(3) -0.015(3)
C8' 0.028(3) 0.032(3) 0.035(3) -0.006(3) 0.005(3) -0.013(3)
C9' 0.040(4) 0.035(4) 0.042(4) -0.016(3) 0.007(3) -0.012(3)
C10' 0.034(3) 0.025(3) 0.059(4) -0.010(3) 0.002(3) -0.001(3)
C11' 0.029(3) 0.024(3) 0.046(4) 0.000(3) 0.001(3) 0.001(3)
C12' 0.019(3) 0.024(3) 0.033(3) 0.000(2) 0.002(2) -0.003(2)
N12' 0.019(3) 0.024(3) 0.033(3) 0.000(2) 0.002(2) -0.003(2)
C13' 0.020(3) 0.028(3) 0.030(3) 0.002(3) 0.003(2) -0.005(2)
C14' 0.021(3) 0.020(3) 0.031(3) -0.002(2) -0.004(2) -0.008(2)
O1 0.029(2) 0.042(2) 0.052(3) -0.007(2) 0.004(2) -0.0089(19)
O2 0.054(3) 0.046(3) 0.096(4) -0.020(3) 0.020(3) -0.008(2)
C15 0.033(3) 0.033(4) 0.037(4) 0.003(3) 0.003(3) -0.002(3)
C16 0.040(4) 0.046(4) 0.060(5) -0.005(4) 0.003(3) -0.016(3)
O3 0.023(2) 0.042(2) 0.040(2) 0.004(2) -0.0010(17) 0.0069(18)
O4 0.028(2) 0.034(2) 0.033(2) 0.0056(18) -0.0034(18) 0.0011(19)
C17 0.033(3) 0.034(3) 0.029(3) -0.001(3) -0.008(3) 0.005(3)
C18 0.048(4) 0.045(4) 0.054(4) 0.007(4) -0.019(3) 0.010(3)
O5 0.032(2) 0.036(2) 0.034(2) -0.0039(19) 0.0010(18) -0.0049(19)
O6 0.024(2) 0.039(2) 0.037(2) -0.0121(19) 0.0039(17) -0.0036(18)
C19 0.032(3) 0.026(3) 0.032(3) -0.003(3) 0.002(3) 0.005(3)
C20 0.051(4) 0.076(5) 0.057(5) -0.034(4) 0.009(4) -0.019(4)
O7 0.039(2) 0.045(3) 0.039(2) -0.001(2) 0.003(2) -0.015(2)
O8 0.045(3) 0.057(3) 0.047(3) 0.006(2) -0.010(2) -0.017(2)
C21 0.031(3) 0.023(3) 0.039(4) -0.004(3) -0.004(3) 0.001(3)
C22 0.051(4) 0.047(4) 0.056(4) -0.016(4) 0.012(3) -0.018(3)
C1S 0.063(6) 0.145(8) 0.052(6) 0.033(6) -0.022(6) -0.028(6)
Cl1 0.160(5) 0.156(4) 0.132(4) 0.056(3) -0.038(4) -0.011(4)
Cl2 0.097(3) 0.208(5) 0.092(3) -0.023(3) -0.007(2) -0.047(3)
C1S' 0.109(17) 0.194(16) 0.093(14) 0.030(16) -0.029(17) -0.053(15)
Cl1' 0.146(17) 0.204(18) 0.145(16) -0.004(15) -0.057(16) -0.052(14)
Cl2' 0.149(19) 0.23(2) 0.106(13) 0.010(14) -0.039(15) -0.043(17)
C1S" 0.112(15) 0.190(16) 0.086(17) 0.006(16) -0.023(16) -0.029(16)
Cl1" 0.116(14) 0.197(18) 0.085(14) 0.013(14) -0.042(14) -0.016(14)
Cl2" 0.175(18) 0.211(17) 0.138(17) 0.021(16) 0.004(17) -0.046(15)
C2S 0.067(12) 0.192(17) 0.068(12) 0.048(14) -0.009(9) -0.008(12)
Cl3 0.049(9) 0.200(12) 0.072(9) 0.023(8) -0.020(7) -0.003(8)
Cl4 0.058(6) 0.192(19) 0.053(10) 0.013(12) -0.022(7) -0.008(11)
C2S' 0.071(13) 0.193(19) 0.068(12) 0.039(13) -0.019(12) -0.022(13)
Cl3' 0.098(15) 0.163(12) 0.107(10) 0.011(9) -0.022(13) -0.024(12)
Cl4' 0.070(6) 0.185(16) 0.082(13) 0.017(11) -0.016(7) -0.028(10)
C2S" 0.051(11) 0.188(18) 0.064(12) 0.051(13) -0.017(8) 0.006(12)
Cl3" 0.090(9) 0.231(16) 0.077(10) -0.014(10) -0.015(8) 0.011(8)
Cl4" 0.081(6) 0.176(13) 0.086(10) 0.050(9) -0.050(7) -0.021(7)

loop_
_atom_type_symbol
_atom_type_description
_atom_type_scat_dispersion_real
_atom_type_scat_dispersion_imag
_atom_type_scat_source
C C 0.0033 0.0016 'International Tables Vol C Tables 4.2.6.8 and 6.1.1.4'
H H 0.0000 0.0000 'International Tables Vol C Tables 4.2.6.8 and 6.1.1.4'
N N 0.0061 0.0033 'International Tables Vol C Tables 4.2.6.8 and 6.1.1.4'
O O 0.0106 0.0060 'International Tables Vol C Tables 4.2.6.8 and 6.1.1.4'
Cl Cl 0.1484 0.1585 'International Tables Vol C Tables 4.2.6.8 and 6.1.1.4'
Pd Pd -0.9988 1.0072 'International Tables Vol C Tables 4.2.6.8 and 6.1.1.4'

loop_
_exptl_crystal_face_index_h
_exptl_crystal_face_index_k
_exptl_crystal_face_index_l
_exptl_crystal_face_perp_dist
0 1 0 0.060
0 -1 0 0.070
0 0 1 0.005
0 0 -1 0.005
1 1 0 0.062
1 -1 0 0.068
-3 1 0 0.070
-3 -2 0 0.058

loop_
_geom_angle_atom_site_label_1
_geom_angle_atom_site_label_2
_geom_angle_atom_site_label_3
_geom_angle
_geom_angle_site_symmetry_1
_geom_angle_site_symmetry_3
N1 Pd C12 82.8(2) . .
N1 Pd O5 177.54(17) . .
C12 Pd O5 94.74(19) . .
N1 Pd O3 93.96(17) . .
C12 Pd O3 176.69(18) . .
O5 Pd O3 88.49(15) . .
N1 Pd O1 85.97(16) . .
C12 Pd O1 92.24(17) . .
O5 Pd O1 94.14(15) . .
O3 Pd O1 86.83(15) . .
N1 Pd Pd' 96.80(12) . .
C12 Pd Pd' 96.93(14) . .
O5 Pd Pd' 83.48(10) . .
O3 Pd Pd' 84.11(10) . .
O1 Pd Pd' 170.68(11) . .
C12' Pd' N1' 82.25(19) . .
C12' Pd' O4 93.89(18) . .
N1' Pd' O4 176.13(17) . .
C12' Pd' O7 97.03(17) . .
N1' Pd' O7 95.29(16) . .
O4 Pd' O7 85.35(15) . .
C12' Pd' O6 176.55(18) . .
N1' Pd' O6 94.36(17) . .
O4 Pd' O6 89.50(15) . .
O7 Pd' O6 83.89(15) . .
C12' Pd' Pd 95.83(13) . .
N1' Pd' Pd 96.42(12) . .
O4 Pd' Pd 83.73(10) . .
O7 Pd' Pd 163.64(11) . .
O6 Pd' Pd 83.87(10) . .
C2 N1 C14 118.9(5) . .
C2 N1 Pd 128.4(4) . .
C14 N1 Pd 112.7(4) . .
N1 C2 C3 121.0(6) . .
N1 C2 H2 119.5 . .
C3 C2 H2 119.5 . .
C4 C3 C2 120.3(6) . .
C4 C3 H3 119.9 . .
C2 C3 H3 119.9 . .
C3 C4 C5 120.5(6) . .
C3 C4 H4 119.8 . .
C5 C4 H4 119.8 . .
C4 C5 C14 117.1(6) . .
C4 C5 C6 126.4(6) . .
C14 C5 C6 116.5(6) . .
C7 C6 C5 122.1(6) . .
C7 C6 H6 118.9 . .
C5 C6 H6 118.9 . .
C6 C7 C8 121.3(6) . .
C6 C7 H7 119.4 . .
C8 C7 H7 119.4 . .
C13 C8 C9 117.0(6) . .
C13 C8 C7 118.4(6) . .
C9 C8 C7 124.5(6) . .
C10 C9 C8 119.3(6) . .
C10 C9 H9 120.3 . .
C8 C9 H9 120.3 . .
C9 C10 C11 122.9(6) . .
C9 C10 H10 118.5 . .
C11 C10 H10 118.5 . .
C12 C11 C10 118.1(6) . .
C12 C11 H11 121.0 . .
C10 C11 H11 121.0 . .
C11 C12 C13 119.8(5) . .
C11 C12 Pd 128.9(4) . .
C13 C12 Pd 111.3(4) . .
C12 C13 C8 122.8(5) . .
C12 C13 C14 117.4(5) . .
C8 C13 C14 119.8(5) . .
N1 C14 C5 122.3(5) . .
N1 C14 C13 115.8(5) . .
C5 C14 C13 121.9(5) . .
C2' N1' C14' 120.1(5) . .
C2' N1' Pd' 126.6(4) . .
C14' N1' Pd' 113.3(3) . .
N1' C2' C3' 118.9(5) . .
N1' C2' H2' 120.6 . .
C3' C2' H2' 120.6 . .
C4' C3' C2' 121.7(6) . .
C4' C3' H3' 119.1 . .
C2' C3' H3' 119.1 . .
C3' C4' C5' 119.4(5) . .
C3' C4' H4' 120.3 . .
C5' C4' H4' 120.3 . .
C14' C5' C4' 117.0(5) . .
C14' C5' C6' 117.6(5) . .
C4' C5' C6' 125.5(6) . .
C7' C6' C5' 121.3(6) . .
C7' C6' H6' 119.4 . .
C5' C6' H6' 119.4 . .
C6' C7' C8' 122.1(5) . .
C6' C7' H7' 118.9 . .
C8' C7' H7' 118.9 . .
C13' C8' C9' 115.8(5) . .
C13' C8' C7' 117.6(5) . .
C9' C8' C7' 126.5(5) . .
C10' C9' C8' 120.0(6) . .
C10' C9' H9' 120.0 . .
C8' C9' H9' 120.0 . .
C9' C10' C11' 122.6(6) . .
C9' C10' H10' 118.7 . .
C11' C10' H10' 118.7 . .
C12' C11' C10' 118.9(6) . .
C12' C11' H11' 120.6 . .
C10' C11' H11' 120.6 . .
C11' C12' C13' 119.0(5) . .
C11' C12' Pd' 128.8(4) . .
C13' C12' Pd' 112.2(4) . .
C12' C13' C8' 123.6(5) . .
C12' C13' C14' 116.8(5) . .
C8' C13' C14' 119.7(5) . .
N1' C14' C5' 122.9(5) . .
N1' C14' C13' 115.4(5) . .
C5' C14' C13' 121.7(5) . .
C15 O1 Pd 123.4(4) . .
O2 C15 O1 126.3(5) . .
O2 C15 C16 119.4(6) . .
O1 C15 C16 114.3(5) . .
C15 C16 H16A 109.5 . .
C15 C16 H16B 109.5 . .
H16A C16 H16B 109.5 . .
C15 C16 H16C 109.5 . .
H16A C16 H16C 109.5 . .
H16B C16 H16C 109.5 . .
C17 O3 Pd 117.9(3) . .
C17 O4 Pd' 122.0(4) . .
O3 C17 O4 124.6(5) . .
O3 C17 C18 119.4(5) . .
O4 C17 C18 116.0(5) . .
C17 C18 H18A 109.5 . .
C17 C18 H18B 109.5 . .
H18A C18 H18B 109.5 . .
C17 C18 H18C 109.5 . .
H18A C18 H18C 109.5 . .
H18B C18 H18C 109.5 . .
C19 O5 Pd 122.2(3) . .
C19 O6 Pd' 117.5(3) . .
O6 C19 O5 124.5(5) . .
O6 C19 C20 118.7(5) . .
O5 C19 C20 116.8(5) . .
C19 C20 H20A 109.5 . .
C19 C20 H20B 109.5 . .
H20A C20 H20B 109.5 . .
C19 C20 H20C 109.5 . .
H20A C20 H20C 109.5 . .
H20B C20 H20C 109.5 . .
C21 O7 Pd' 127.0(4) . .
O8 C21 O7 124.9(5) . .
O8 C21 C22 120.8(5) . .
O7 C21 C22 114.2(5) . .
C21 C22 H22A 109.5 . .
C21 C22 H22B 109.5 . .
H22A C22 H22B 109.5 . .
C21 C22 H22C 109.5 . .
H22A C22 H22C 109.5 . .
H22B C22 H22C 109.5 . .
Cl1 C1S Cl2 113.5(6) . .
Cl1 C1S H1SA 108.9 . .
Cl2 C1S H1SA 108.9 . .
Cl1 C1S H1SB 108.9 . .
Cl2 C1S H1SB 108.9 . .
H1SA C1S H1SB 107.7 . .
Cl2' C1S' Cl1' 112.6(9) . .
Cl2' C1S' H1SC 109.1 . .
Cl1' C1S' H1SC 109.1 . .
Cl2' C1S' H1SD 109.1 . .
Cl1' C1S' H1SD 109.1 . .
H1SC C1S' H1SD 107.8 . .
Cl2" C1S" Cl1" 112.9(9) . .
Cl2" C1S" H1SE 109.0 . .
Cl1" C1S" H1SE 109.0 . .
Cl2" C1S" H1SF 109.0 . .
Cl1" C1S" H1SF 109.0 . .
H1SE C1S" H1SF 107.8 . .
Cl4 C2S Cl3 112.0(8) . .
Cl4 C2S H2SA 109.2 . .
Cl3 C2S H2SA 109.2 . .
Cl4 C2S H2SB 109.2 . .
Cl3 C2S H2SB 109.2 . .
H2SA C2S H2SB 107.9 . .
Cl4' C2S' Cl3' 111.9(8) . .
Cl4' C2S' H2SC 109.2 . .
Cl3' C2S' H2SC 109.2 . .
Cl4' C2S' H2SD 109.2 . .
Cl3' C2S' H2SD 109.2 . .
H2SC C2S' H2SD 107.9 . .
Cl4" C2S" Cl3" 110.4(8) . .
Cl4" C2S" H2SE 109.6 . .
Cl3" C2S" H2SE 109.6 . .
Cl4" C2S" H2SF 109.6 . .
Cl3" C2S" H2SF 109.6 . .
H2SE C2S" H2SF 108.1 . .

loop_
_geom_bond_atom_site_label_1
_geom_bond_atom_site_label_2
_geom_bond_distance
_geom_bond_site_symmetry_2
Pd N1 2.002(5) .
Pd C12 2.006(5) .
Pd O5 2.042(4) .
Pd O3 2.108(4) .
Pd O1 2.120(4) .
Pd Pd' 2.5681(5) .
Pd' C12' 1.988(5) .
Pd' N1' 2.009(4) .
Pd' O4 2.043(4) .
Pd' O7 2.107(4) .
Pd' O6 2.118(4) .
N1 C2 1.340(7) .
N1 C14 1.367(7) .
C2 C3 1.391(8) .
C2 H2 0.9500 .
C3 C4 1.355(9) .
C3 H3 0.9500 .
C4 C5 1.391(8) .
C4 H4 0.9500 .
C5 C14 1.398(8) .
C5 C6 1.444(8) .
C6 C7 1.349(9) .
C6 H6 0.9500 .
C7 C8 1.427(8) .
C7 H7 0.9500 .
C8 C13 1.401(7) .
C8 C9 1.409(8) .
C9 C10 1.356(8) .
C9 H9 0.9500 .
C10 C11 1.411(8) .
C10 H10 0.9500 .
C11 C12 1.360(7) .
C11 H11 0.9500 .
C12 C13 1.379(7) .
C13 C14 1.422(8) .
N1' C2' 1.349(7) .
N1' C14' 1.361(7) .
C2' C3' 1.394(8) .
C2' H2' 0.9500 .
C3' C4' 1.371(8) .
C3' H3' 0.9500 .
C4' C5' 1.402(8) .
C4' H4' 0.9500 .
C5' C14' 1.391(7) .
C5' C6' 1.423(8) .
C6' C7' 1.348(8) .
C6' H6' 0.9500 .
C7' C8' 1.429(8) .
C7' H7' 0.9500 .
C8' C13' 1.402(7) .
C8' C9' 1.416(8) .
C9' C10' 1.365(8) .
C9' H9' 0.9500 .
C10' C11' 1.392(8) .
C10' H10' 0.9500 .
C11' C12' 1.367(7) .
C11' H11' 0.9500 .
C12' C13' 1.387(7) .
C13' C14' 1.421(7) .
O1 C15 1.285(7) .
O2 C15 1.215(7) .
C15 C16 1.517(7) .
C16 H16A 0.9800 .
C16 H16B 0.9800 .
C16 H16C 0.9800 .
O3 C17 1.253(6) .
O4 C17 1.272(6) .
C17 C18 1.493(8) .
C18 H18A 0.9800 .
C18 H18B 0.9800 .
C18 H18C 0.9800 .
O5 C19 1.269(6) .
O6 C19 1.252(6) .
C19 C20 1.490(8) .
C20 H20A 0.9800 .
C20 H20B 0.9800 .
C20 H20C 0.9800 .
O7 C21 1.303(6) .
O8 C21 1.219(6) .
C21 C22 1.495(8) .
C22 H22A 0.9800 .
C22 H22B 0.9800 .
C22 H22C 0.9800 .
C1S Cl1 1.756(7) .
C1S Cl2 1.765(6) .
C1S H1SA 0.9900 .
C1S H1SB 0.9900 .
C1S' Cl2' 1.761(7) .
C1S' Cl1' 1.761(7) .
C1S' H1SC 0.9900 .
C1S' H1SD 0.9900 .
C1S" Cl2" 1.759(7) .
C1S" Cl1" 1.762(7) .
C1S" H1SE 0.9900 .
C1S" H1SF 0.9900 .
C2S Cl4 1.760(7) .
C2S Cl3 1.762(7) .
C2S H2SA 0.9900 .
C2S H2SB 0.9900 .
C2S' Cl4' 1.760(7) .
C2S' Cl3' 1.764(7) .
C2S' H2SC 0.9900 .
C2S' H2SD 0.9900 .
C2S" Cl4" 1.761(7) .
C2S" Cl3" 1.764(7) .
C2S" H2SE 0.9900 .
C2S" H2SF 0.9900 .

loop_
_geom_torsion_atom_site_label_1
_geom_torsion_atom_site_label_2
_geom_torsion_atom_site_label_3
_geom_torsion_atom_site_label_4
_geom_torsion
_geom_torsion_site_symmetry_1
_geom_torsion_site_symmetry_2
_geom_torsion_site_symmetry_3
_geom_torsion_site_symmetry_4
N1 Pd Pd' C12' -19.07(19) . . . .
C12 Pd Pd' C12' -102.6(2) . . . .
O5 Pd Pd' C12' 163.39(18) . . . .
O3 Pd Pd' C12' 74.23(18) . . . .
N1 Pd Pd' N1' 63.75(19) . . . .
C12 Pd Pd' N1' -19.8(2) . . . .
O5 Pd Pd' N1' -113.79(17) . . . .
O3 Pd Pd' N1' 157.05(17) . . . .
N1 Pd Pd' O4 -112.36(17) . . . .
C12 Pd Pd' O4 164.11(19) . . . .
O5 Pd Pd' O4 70.10(15) . . . .
O3 Pd Pd' O4 -19.05(15) . . . .
N1 Pd Pd' O7 -160.8(4) . . . .
C12 Pd Pd' O7 115.7(4) . . . .
O5 Pd Pd' O7 21.7(4) . . . .
O3 Pd Pd' O7 -67.5(4) . . . .
N1 Pd Pd' O6 157.47(17) . . . .
C12 Pd Pd' O6 73.94(19) . . . .
O5 Pd Pd' O6 -20.07(15) . . . .
O3 Pd Pd' O6 -109.22(14) . . . .
C12 Pd N1 C2 -177.6(5) . . . .
O3 Pd N1 C2 1.7(5) . . . .
O1 Pd N1 C2 -84.9(5) . . . .
Pd' Pd N1 C2 86.2(4) . . . .
C12 Pd N1 C14 1.6(4) . . . .
O3 Pd N1 C14 -179.1(3) . . . .
O1 Pd N1 C14 94.4(4) . . . .
Pd' Pd N1 C14 -94.6(3) . . . .
C14 N1 C2 C3 0.0(8) . . . .
Pd N1 C2 C3 179.2(4) . . . .
N1 C2 C3 C4 0.5(8) . . . .
C2 C3 C4 C5 -0.8(9) . . . .
C3 C4 C5 C14 0.5(8) . . . .
C3 C4 C5 C6 -178.7(6) . . . .
C4 C5 C6 C7 178.0(6) . . . .
C14 C5 C6 C7 -1.2(9) . . . .
C5 C6 C7 C8 0.3(9) . . . .
C6 C7 C8 C13 0.7(9) . . . .
C6 C7 C8 C9 -177.2(6) . . . .
C13 C8 C9 C10 -0.8(8) . . . .
C7 C8 C9 C10 177.1(6) . . . .
C8 C9 C10 C11 1.7(9) . . . .
C9 C10 C11 C12 -1.0(9) . . . .
C10 C11 C12 C13 -0.7(8) . . . .
C10 C11 C12 Pd -178.4(4) . . . .
N1 Pd C12 C11 176.1(5) . . . .
O5 Pd C12 C11 -3.9(5) . . . .
O1 Pd C12 C11 90.5(5) . . . .
Pd' Pd C12 C11 -87.9(5) . . . .
N1 Pd C12 C13 -1.7(4) . . . .
O5 Pd C12 C13 178.3(4) . . . .
O1 Pd C12 C13 -87.3(4) . . . .
Pd' Pd C12 C13 94.3(3) . . . .
C11 C12 C13 C8 1.7(8) . . . .
Pd C12 C13 C8 179.7(4) . . . .
C11 C12 C13 C14 -176.5(5) . . . .
Pd C12 C13 C14 1.5(6) . . . .
C9 C8 C13 C12 -0.9(8) . . . .
C7 C8 C13 C12 -179.0(5) . . . .
C9 C8 C13 C14 177.2(5) . . . .
C7 C8 C13 C14 -0.9(8) . . . .
C2 N1 C14 C5 -0.3(8) . . . .
Pd N1 C14 C5 -179.6(4) . . . .
C2 N1 C14 C13 178.1(5) . . . .
Pd N1 C14 C13 -1.2(6) . . . .
C4 C5 C14 N1 0.0(8) . . . .
C6 C5 C14 N1 179.3(5) . . . .
C4 C5 C14 C13 -178.3(5) . . . .
C6 C5 C14 C13 1.0(8) . . . .
C12 C13 C14 N1 -0.2(7) . . . .
C8 C13 C14 N1 -178.4(5) . . . .
C12 C13 C14 C5 178.2(5) . . . .
C8 C13 C14 C5 0.0(8) . . . .
C12' Pd' N1' C2' -176.8(4) . . . .
O7 Pd' N1' C2' -80.4(4) . . . .
O6 Pd' N1' C2' 3.8(4) . . . .
Pd Pd' N1' C2' 88.1(4) . . . .
C12' Pd' N1' C14' 3.6(3) . . . .
O7 Pd' N1' C14' 100.0(4) . . . .
O6 Pd' N1' C14' -175.8(3) . . . .
Pd Pd' N1' C14' -91.5(3) . . . .
C14' N1' C2' C3' 0.3(7) . . . .
Pd' N1' C2' C3' -179.3(4) . . . .
N1' C2' C3' C4' 1.3(8) . . . .
C2' C3' C4' C5' -2.7(9) . . . .
C3' C4' C5' C14' 2.4(8) . . . .
C3' C4' C5' C6' -178.6(5) . . . .
C14' C5' C6' C7' -3.0(8) . . . .
C4' C5' C6' C7' 177.9(5) . . . .
C5' C6' C7' C8' 2.0(8) . . . .
C6' C7' C8' C13' -0.4(8) . . . .
C6' C7' C8' C9' -178.2(6) . . . .
C13' C8' C9' C10' -1.6(8) . . . .
C7' C8' C9' C10' 176.3(5) . . . .
C8' C9' C10' C11' 2.3(9) . . . .
C9' C10' C11' C12' 0.0(9) . . . .
C10' C11' C12' C13' -2.7(8) . . . .
C10' C11' C12' Pd' 179.4(4) . . . .
N1' Pd' C12' C11' 174.8(5) . . . .
O4 Pd' C12' C11' -5.5(5) . . . .
O7 Pd' C12' C11' 80.3(5) . . . .
Pd Pd' C12' C11' -89.5(5) . . . .
N1' Pd' C12' C13' -3.2(3) . . . .
O4 Pd' C12' C13' 176.6(3) . . . .
O7 Pd' C12' C13' -97.6(4) . . . .
Pd Pd' C12' C13' 92.5(3) . . . .
C11' C12' C13' C8' 3.4(8) . . . .
Pd' C12' C13' C8' -178.4(4) . . . .
C11' C12' C13' C14' -175.7(5) . . . .
Pd' C12' C13' C14' 2.5(6) . . . .
C9' C8' C13' C12' -1.2(8) . . . .
C7' C8' C13' C12' -179.3(5) . . . .
C9' C8' C13' C14' 177.9(5) . . . .
C7' C8' C13' C14' -0.1(7) . . . .
C2' N1' C14' C5' -0.5(7) . . . .
Pd' N1' C14' C5' 179.1(4) . . . .
C2' N1' C14' C13' 177.1(4) . . . .
Pd' N1' C14' C13' -3.2(5) . . . .
C4' C5' C14' N1' -0.9(8) . . . .
C6' C5' C14' N1' -180.0(5) . . . .
C4' C5' C14' C13' -178.3(5) . . . .
C6' C5' C14' C13' 2.6(7) . . . .
C12' C13' C14' N1' 0.5(7) . . . .
C8' C13' C14' N1' -178.7(5) . . . .
C12' C13' C14' C5' 178.2(5) . . . .
C8' C13' C14' C5' -1.0(7) . . . .
N1 Pd O1 C15 -141.2(4) . . . .
C12 Pd O1 C15 -58.6(5) . . . .
O5 Pd O1 C15 36.3(4) . . . .
O3 Pd O1 C15 124.6(4) . . . .
Pd O1 C15 O2 5.0(9) . . . .
Pd O1 C15 C16 -174.6(4) . . . .
N1 Pd O3 C17 121.8(4) . . . .
O5 Pd O3 C17 -58.3(4) . . . .
O1 Pd O3 C17 -152.5(4) . . . .
Pd' Pd O3 C17 25.3(4) . . . .
C12' Pd' O4 C17 -74.1(4) . . . .
O7 Pd' O4 C17 -170.8(4) . . . .
O6 Pd' O4 C17 105.3(4) . . . .
Pd Pd' O4 C17 21.4(4) . . . .
Pd O3 C17 O4 -17.5(7) . . . .
Pd O3 C17 C18 160.9(4) . . . .
Pd' O4 C17 O3 -7.6(8) . . . .
Pd' O4 C17 C18 174.0(4) . . . .
C12 Pd O5 C19 -73.6(4) . . . .
O3 Pd O5 C19 107.1(4) . . . .
O1 Pd O5 C19 -166.2(4) . . . .
Pd' Pd O5 C19 22.8(4) . . . .
N1' Pd' O6 C19 122.6(4) . . . .
O4 Pd' O6 C19 -57.2(4) . . . .
O7 Pd' O6 C19 -142.6(4) . . . .
Pd Pd' O6 C19 26.6(4) . . . .
Pd' O6 C19 O5 -18.1(7) . . . .
Pd' O6 C19 C20 162.3(5) . . . .
Pd O5 C19 O6 -8.4(8) . . . .
Pd O5 C19 C20 171.3(4) . . . .
C12' Pd' O7 C21 36.8(4) . . . .
N1' Pd' O7 C21 -46.0(4) . . . .
O4 Pd' O7 C21 130.2(4) . . . .
O6 Pd' O7 C21 -139.8(4) . . . .
Pd Pd' O7 C21 178.4(3) . . . .
Pd' O7 C21 O8 -4.6(8) . . . .
Pd' O7 C21 C22 178.3(4) . . . .
